data_7216060
loop_
_publ_author_name
'Dorn, Thomas'
'Janiak, Christoph'
'Abu-Shandi, Khalid'

_publ_section_title
;
 Hydrogen-bonding, \p-stacking and Cl---anion--\p interactions of linear
 bipyridinium cations with phosphate, chloride and [CoCl4]2-- anions
;
_journal_issue 106
_journal_name_full CrystEngComm
_journal_page_first 633
_journal_paper_doi 10.1039/b508944a
_journal_volume 7
_journal_year 2005
_chemical_formula_moiety 'C10 H10 N2, 2(H2 P O4), 2(H2 O)'
_chemical_formula_sum 'C10 H18 N2 O10 P2'
_chemical_formula_weight 388.20
_chemical_name_systematic
;
4,4'-bipyridin-1,1'-ium bis(dihydrogenphosphate) dihydrate

;
_space_group_IT_number 14
_symmetry_cell_setting monoclinic
_symmetry_space_group_name_Hall '-P 2ybc'
_symmetry_space_group_name_H-M 'P 1 21/c 1'
_atom_sites_solution_hydrogens geom
_atom_sites_solution_primary direct
_atom_sites_solution_secondary difmap
_audit_creation_method SHELXL-97
_cell_angle_alpha 90.00
_cell_angle_beta 92.801(2)
_cell_angle_gamma 90.00
_cell_formula_units_Z 4
_cell_length_a 18.9374(18)
_cell_length_b 9.0233(9)
_cell_length_c 9.4739(9)
_cell_measurement_temperature 205(2)
_cell_volume 1616.9(3)
_computing_cell_refinement SMART
_computing_data_collection 'SMART (Bruker 1997a)'
_computing_data_reduction 'SAINT (Bruker 1997b)'
_computing_structure_refinement 'SHELXL-97 (Sheldrick, 1997)'
_computing_structure_solution 'SHELXS-97 (Sheldrick, 1990)'
_diffrn_ambient_temperature 205(2)
_diffrn_measured_fraction_theta_full 0.999
_diffrn_measured_fraction_theta_max 0.999
_diffrn_measurement_device_type 'Bruker AXS CCD area detector'
_diffrn_measurement_method \w-scan
_diffrn_radiation_monochromator graphite
_diffrn_radiation_source 'fine-focus sealed tube'
_diffrn_radiation_type MoK\a
_diffrn_radiation_wavelength 0.71073
_diffrn_reflns_av_R_equivalents 0.0261
_diffrn_reflns_av_sigmaI/netI 0.0384
_diffrn_reflns_limit_h_max 24
_diffrn_reflns_limit_h_min -20
_diffrn_reflns_limit_k_max 8
_diffrn_reflns_limit_k_min -11
_diffrn_reflns_limit_l_max 12
_diffrn_reflns_limit_l_min -12
_diffrn_reflns_number 9392
_diffrn_reflns_theta_full 27.10
_diffrn_reflns_theta_max 27.10
_diffrn_reflns_theta_min 2.15
_exptl_absorpt_coefficient_mu 0.324
_exptl_absorpt_correction_T_max 0.8813
_exptl_absorpt_correction_T_min 0.8547
_exptl_absorpt_correction_type multi-scan
_exptl_absorpt_process_details 'SADABS (Blessing, 1995)'
_exptl_crystal_colour colorless-white
_exptl_crystal_density_diffrn 1.595
_exptl_crystal_density_method 'not measured'
_exptl_crystal_description block
_exptl_crystal_F_000 808
_exptl_crystal_size_max 0.50
_exptl_crystal_size_mid 0.50
_exptl_crystal_size_min 0.40
_refine_diff_density_max 0.464
_refine_diff_density_min -0.486
_refine_diff_density_rms 0.076
_refine_ls_extinction_method none
_refine_ls_goodness_of_fit_ref 0.941
_refine_ls_hydrogen_treatment mixed
_refine_ls_matrix_type full
_refine_ls_number_parameters 247
_refine_ls_number_reflns 3556
_refine_ls_number_restraints 0
_refine_ls_restrained_S_all 0.941
_refine_ls_R_factor_all 0.0668
_refine_ls_R_factor_gt 0.0409
_refine_ls_shift/su_max 0.000
_refine_ls_shift/su_mean 0.000
_refine_ls_structure_factor_coef Fsqd
_refine_ls_weighting_details 'calc w=1/[\s^2^(Fo^2^)+(0.0647P)^2^+0.0000P] where P=(Fo^2^+2Fc^2^)/3'
_refine_ls_weighting_scheme calc
_refine_ls_wR_factor_gt 0.1039
_refine_ls_wR_factor_ref 0.1148
_reflns_number_gt 2360
_reflns_number_total 3556
_reflns_threshold_expression >2sigma(I)
_cod_data_source_file b508944a.txt
_cod_data_source_block abu1
_cod_depositor_comments
;
The following automatic conversions were performed:

'_exptl_absorpt_correction_type' value 'Multiscan' changed to
'multi-scan' according to
/usr/data/users/saulius/automatic-downloads/retrospective/RSC/lib/dictionaries/cif_core.dic
dictionary named 'cif_core.dic' version 2.4.2 from 2011-04-26.

Automatic conversion script
Id: cif_fix_values 2281 2013-09-26 08:29:07Z andrius 
;
_cod_original_sg_symbol_H-M P21/c
_cod_database_code 7216060

loop_
_symmetry_equiv_pos_as_xyz
'x, y, z'
'-x, y+1/2, -z+1/2'
'-x, -y, -z'
'x, -y-1/2, z-1/2'

loop_
_atom_site_label
_atom_site_type_symbol
_atom_site_fract_x
_atom_site_fract_y
_atom_site_fract_z
_atom_site_U_iso_or_equiv
_atom_site_adp_type
_atom_site_occupancy
_atom_site_symmetry_multiplicity
_atom_site_calc_flag
_atom_site_refinement_flags
N1 N 0.10967(10) 0.7864(2) 0.0045(2) 0.0362(5) Uani 1 1 d .
H1 H 0.0708(14) 0.811(3) -0.069(3) 0.054 Uiso 1 1 d .
N2 N 0.39310(9) 0.6768(2) 0.48943(19) 0.0313(4) Uani 1 1 d .
H2 H 0.4305(13) 0.654(3) 0.554(3) 0.047 Uiso 1 1 d .
C1 C 0.13496(12) 0.6500(3) 0.0252(2) 0.0388(6) Uani 1 1 d .
H1A H 0.1147 0.5702 -0.0261 0.047 Uiso 1 1 calc R
C2 C 0.19068(11) 0.6250(3) 0.1212(2) 0.0349(5) Uani 1 1 d .
H2A H 0.2089 0.5289 0.1348 0.042 Uiso 1 1 calc R
C3 C 0.21967(11) 0.7439(2) 0.1981(2) 0.0276(5) Uani 1 1 d .
C4 C 0.19097(12) 0.8834(3) 0.1759(2) 0.0361(5) Uani 1 1 d .
H4 H 0.2089 0.9650 0.2278 0.043 Uiso 1 1 calc R
C5 C 0.13563(12) 0.9019(3) 0.0766(3) 0.0399(6) Uani 1 1 d .
H5 H 0.1163 0.9967 0.0602 0.048 Uiso 1 1 calc R
C6 C 0.35276(11) 0.5622(3) 0.4515(2) 0.0337(5) Uani 1 1 d .
H6 H 0.3633 0.4677 0.4887 0.040 Uiso 1 1 calc R
C7 C 0.29543(11) 0.5809(3) 0.3577(2) 0.0334(5) Uani 1 1 d .
H7 H 0.2666 0.4996 0.3316 0.040 Uiso 1 1 calc R
C8 C 0.28053(11) 0.7203(2) 0.3019(2) 0.0265(5) Uani 1 1 d .
C9 C 0.38030(12) 0.8122(3) 0.4385(2) 0.0367(6) Uani 1 1 d .
H9 H 0.4101 0.8912 0.4671 0.044 Uiso 1 1 calc R
C10 C 0.32427(11) 0.8376(3) 0.3450(2) 0.0345(5) Uani 1 1 d .
H10 H 0.3153 0.9336 0.3101 0.041 Uiso 1 1 calc R
P1 P 0.53812(3) 0.78370(6) 0.71219(5) 0.02352(16) Uani 1 1 d .
O11 O 0.57718(8) 0.78175(18) 0.85216(14) 0.0318(4) Uani 1 1 d .
O12 O 0.50351(7) 0.64022(16) 0.66265(15) 0.0295(3) Uani 1 1 d .
O13 O 0.47628(9) 0.89790(19) 0.70742(18) 0.0442(5) Uani 1 1 d .
H13 H 0.4826(14) 0.987(4) 0.756(3) 0.066 Uiso 1 1 d .
O14 O 0.59162(9) 0.8346(2) 0.60187(16) 0.0415(5) Uani 1 1 d .
H14 H 0.5825(16) 0.803(3) 0.535(3) 0.062 Uiso 1 1 d .
P2 P -0.04075(3) 0.69623(6) -0.21463(6) 0.02721(17) Uani 1 1 d .
O21 O -0.07745(8) 0.68856(19) -0.35713(15) 0.0379(4) Uani 1 1 d .
O22 O 0.00898(9) 0.8244(2) -0.18674(19) 0.0493(5) Uani 1 1 d .
O23 O 0.00538(11) 0.5583(2) -0.1794(2) 0.0662(6) Uani 1 1 d .
H23 H -0.0049(16) 0.468(4) -0.228(3) 0.099 Uiso 1 1 d .
O24 O -0.09897(9) 0.7008(2) -0.10597(18) 0.0540(6) Uani 1 1 d .
H24 H -0.0874(17) 0.734(4) -0.028(3) 0.081 Uiso 1 1 d .
O1 O 0.72169(10) 0.7289(3) 0.8771(2) 0.0731(8) Uani 1 1 d .
H1B H 0.7389(19) 0.761(4) 0.809(4) 0.110 Uiso 1 1 d .
H1C H 0.677(2) 0.738(4) 0.872(4) 0.110 Uiso 1 1 d .
O2 O 0.78413(10) 0.8071(3) 0.6375(2) 0.0563(6) Uani 1 1 d .
H2B H 0.8230(19) 0.748(4) 0.634(4) 0.084 Uiso 1 1 d .
H2C H 0.7634(16) 0.789(4) 0.549(4) 0.084 Uiso 1 1 d .

loop_
_atom_site_aniso_label
_atom_site_aniso_U_11
_atom_site_aniso_U_22
_atom_site_aniso_U_33
_atom_site_aniso_U_23
_atom_site_aniso_U_13
_atom_site_aniso_U_12
N1 0.0271(10) 0.0485(13) 0.0321(10) 0.0091(9) -0.0073(8) -0.0022(9)
N2 0.0281(10) 0.0377(11) 0.0272(10) 0.0036(8) -0.0076(8) 0.0000(8)
C1 0.0371(13) 0.0424(14) 0.0356(13) 0.0046(11) -0.0110(10) -0.0077(11)
C2 0.0354(12) 0.0323(13) 0.0357(12) 0.0023(10) -0.0101(10) -0.0008(10)
C3 0.0264(11) 0.0328(12) 0.0235(10) 0.0012(9) -0.0018(9) -0.0009(9)
C4 0.0358(12) 0.0347(13) 0.0369(13) -0.0003(10) -0.0068(10) 0.0032(10)
C5 0.0348(13) 0.0406(15) 0.0433(14) 0.0061(11) -0.0071(10) 0.0059(11)
C6 0.0364(12) 0.0311(12) 0.0329(12) 0.0034(10) -0.0072(10) 0.0027(10)
C7 0.0331(12) 0.0315(12) 0.0348(12) 0.0006(10) -0.0078(9) -0.0031(10)
C8 0.0247(11) 0.0316(12) 0.0229(10) -0.0001(9) -0.0014(8) 0.0008(9)
C9 0.0381(13) 0.0346(13) 0.0363(13) 0.0035(10) -0.0109(10) -0.0087(10)
C10 0.0362(12) 0.0315(12) 0.0348(12) 0.0047(10) -0.0096(10) -0.0027(10)
P1 0.0256(3) 0.0256(3) 0.0188(3) -0.0002(2) -0.0037(2) -0.0006(2)
O11 0.0329(8) 0.0421(10) 0.0196(7) 0.0012(6) -0.0063(6) -0.0014(7)
O12 0.0316(8) 0.0248(8) 0.0311(8) 0.0042(6) -0.0084(6) -0.0042(6)
O13 0.0419(10) 0.0381(10) 0.0504(10) -0.0190(8) -0.0206(8) 0.0142(8)
O14 0.0518(11) 0.0500(11) 0.0228(8) -0.0066(8) 0.0051(8) -0.0233(9)
P2 0.0308(3) 0.0293(3) 0.0209(3) 0.0013(2) -0.0056(2) -0.0010(2)
O21 0.0391(9) 0.0528(11) 0.0212(8) 0.0045(7) -0.0060(7) -0.0021(8)
O22 0.0442(10) 0.0469(11) 0.0542(11) 0.0259(9) -0.0252(8) -0.0199(8)
O23 0.0917(15) 0.0419(12) 0.0601(12) -0.0213(10) -0.0459(11) 0.0249(11)
O24 0.0397(10) 0.0950(17) 0.0276(9) -0.0180(10) 0.0039(8) -0.0177(10)
O1 0.0305(10) 0.149(3) 0.0390(12) 0.0185(13) -0.0012(9) 0.0053(13)
O2 0.0353(10) 0.0988(18) 0.0345(10) -0.0055(10) -0.0022(8) 0.0077(10)

loop_
_atom_type_symbol
_atom_type_description
_atom_type_scat_dispersion_real
_atom_type_scat_dispersion_imag
_atom_type_scat_source
C C 0.0033 0.0016 'International Tables Vol C Tables 4.2.6.8 and 6.1.1.4'
H H 0.0000 0.0000 'International Tables Vol C Tables 4.2.6.8 and 6.1.1.4'
N N 0.0061 0.0033 'International Tables Vol C Tables 4.2.6.8 and 6.1.1.4'
O O 0.0106 0.0060 'International Tables Vol C Tables 4.2.6.8 and 6.1.1.4'
P P 0.1023 0.0942 'International Tables Vol C Tables 4.2.6.8 and 6.1.1.4'

loop_
_geom_angle_atom_site_label_1
_geom_angle_atom_site_label_2
_geom_angle_atom_site_label_3
_geom_angle
C5 N1 C1 121.9(2)
C5 N1 H1 115.0(15)
C1 N1 H1 123.1(15)
C6 N2 C9 121.71(19)
C6 N2 H2 114.6(16)
C9 N2 H2 123.7(16)
N1 C1 C2 120.4(2)
N1 C1 H1A 119.8
C2 C1 H1A 119.8
C1 C2 C3 119.2(2)
C1 C2 H2A 120.4
C3 C2 H2A 120.4
C4 C3 C2 118.6(2)
C4 C3 C8 121.0(2)
C2 C3 C8 120.4(2)
C3 C4 C5 119.5(2)
C3 C4 H4 120.2
C5 C4 H4 120.2
N1 C5 C4 120.3(2)
N1 C5 H5 119.9
C4 C5 H5 119.9
N2 C6 C7 120.3(2)
N2 C6 H6 119.8
C7 C6 H6 119.8
C6 C7 C8 119.6(2)
C6 C7 H7 120.2
C8 C7 H7 120.2
C7 C8 C10 118.04(19)
C7 C8 C3 121.0(2)
C10 C8 C3 120.9(2)
N2 C9 C10 120.7(2)
N2 C9 H9 119.7
C10 C9 H9 119.7
C9 C10 C8 119.6(2)
C9 C10 H10 120.2
C8 C10 H10 120.2
O11 P1 O12 117.06(9)
O11 P1 O13 111.96(9)
O12 P1 O13 104.06(9)
O11 P1 O14 106.86(9)
O12 P1 O14 109.22(9)
O13 P1 O14 107.31(11)
P1 O13 H13 118.5(17)
P1 O14 H14 110(2)
O21 P2 O22 117.04(10)
O21 P2 O24 106.77(9)
O22 P2 O24 108.83(11)
O21 P2 O23 113.07(10)
O22 P2 O23 103.76(11)
O24 P2 O23 106.95(13)
P2 O23 H23 118.9(19)
P2 O24 H24 116(2)
H1B O1 H1C 112(3)
H2B O2 H2C 100(3)

loop_
_geom_bond_atom_site_label_1
_geom_bond_atom_site_label_2
_geom_bond_distance
N1 C5 1.328(3)
N1 C1 1.332(3)
N1 H1 1.01(3)
N2 C6 1.325(3)
N2 C9 1.332(3)
N2 H2 0.94(3)
C1 C2 1.378(3)
C1 H1A 0.9400
C2 C3 1.395(3)
C2 H2A 0.9400
C3 C4 1.383(3)
C3 C8 1.493(3)
C4 C5 1.383(3)
C4 H4 0.9400
C5 H5 0.9400
C6 C7 1.380(3)
C6 H6 0.9400
C7 C8 1.389(3)
C7 H7 0.9400
C8 C10 1.393(3)
C9 C10 1.368(3)
C9 H9 0.9400
C10 H10 0.9400
P1 O11 1.4866(14)
P1 O12 1.5152(15)
P1 O13 1.5589(16)
P1 O14 1.5598(17)
O13 H13 0.93(3)
O14 H14 0.71(3)
P2 O21 1.4895(15)
P2 O22 1.5067(16)
P2 O24 1.5453(18)
P2 O23 1.5473(19)
O23 H23 0.95(4)
O24 H24 0.82(3)
O1 H1B 0.79(4)
O1 H1C 0.85(4)
O2 H2B 0.91(4)
O2 H2C 0.92(4)

loop_
_geom_hbond_atom_site_label_D
_geom_hbond_atom_site_label_H
_geom_hbond_atom_site_label_A
_geom_hbond_distance_DH
_geom_hbond_distance_HA
_geom_hbond_distance_DA
_geom_hbond_angle_DHA
_geom_hbond_site_symmetry_A
N1 H1 O22 1.01(3) 1.58(3) 2.588(2) 172(2) .
N2 H2 O12 0.94(3) 1.69(3) 2.615(2) 171(2) .
O13 H13 O12 0.93(3) 1.60(3) 2.529(2) 178(3) 2_656
O14 H14 O11 0.71(3) 1.89(3) 2.590(2) 169(3) 4_575
O23 H23 O22 0.95(4) 1.53(4) 2.471(2) 171(3) 2_544
O24 H24 O21 0.82(3) 1.76(3) 2.574(2) 171(3) 4_576
O1 H1B O2 0.79(4) 1.92(4) 2.704(3) 171(4) .
O1 H1C O11 0.85(4) 1.93(4) 2.777(2) 173(4) .
O2 H2B O21 0.91(4) 1.96(4) 2.829(2) 160(3) 1_656
O2 H2C O1 0.92(4) 1.79(4) 2.703(3) 175(3) 4_575
